data_7227143
loop_
_publ_author_name
'Gu, Jin-Zhong'
'Liang, Xiao-Xiao'
'Cui, Yan-Hui'
'Wu, Jiang'
'Kirillov, Alexander M.'

_publ_section_title
;
 Exploring 4-(3-carboxyphenyl)picolinic acid as a semirigid building block
 for the hydrothermal self-assembly of diverse metal--organic and
 supramolecular networks
;
_journal_issue 1
_journal_name_full CrystEngComm
_journal_page_first 117
_journal_paper_doi 10.1039/C6CE02115H
_journal_volume 19
_journal_year 2017
_chemical_formula_sum 'C13 H11 N Ni O6'
_chemical_formula_weight 335.94
_space_group_crystal_system monoclinic
_space_group_IT_number 14
_space_group_name_Hall '-P 2ybc'
_space_group_name_H-M_alt 'P 1 21/c 1'
_symmetry_space_group_name_Hall '-P 2ybc'
_symmetry_space_group_name_H-M 'P 1 21/c 1'
_atom_sites_solution_hydrogens mixed
_audit_creation_method SHELXL-2014/7
_audit_update_record
;
2016-11-11 deposited with the CCDC.
2016-11-21 downloaded from the CCDC.
;
_cell_angle_alpha 90
_cell_angle_beta 93.828(3)
_cell_angle_gamma 90
_cell_formula_units_Z 4
_cell_length_a 12.5405(4)
_cell_length_b 13.8008(4)
_cell_length_c 7.0319(3)
_cell_measurement_reflns_used 4412
_cell_measurement_temperature 293(2)
_cell_measurement_theta_max 25.049
_cell_measurement_theta_min 3.368
_cell_volume 1214.29(7)
_computing_cell_refinement 'Bruker SAINT'
_computing_data_collection 'Bruker APEX2'
_computing_data_reduction 'Bruker SAINT'
_computing_molecular_graphics 'Bruker SHELXTL'
_computing_publication_material 'Bruker SHELXTL'
_computing_structure_refinement 'SHELXL-2014/7 (Sheldrick, 2014)'
_computing_structure_solution 'SHELXL-2014/7 (Sheldrick, 2014)'
_diffrn_ambient_temperature 293(2)
_diffrn_measured_fraction_theta_full 0.997
_diffrn_measured_fraction_theta_max 0.997
_diffrn_measurement_device_type 'Bruker APE-II CCD'
_diffrn_measurement_method '\f and \w scans'
_diffrn_radiation_type MoK\a
_diffrn_radiation_wavelength 0.71073
_diffrn_reflns_av_R_equivalents 0.0328
_diffrn_reflns_av_unetI/netI 0.0495
_diffrn_reflns_Laue_measured_fraction_full 0.997
_diffrn_reflns_Laue_measured_fraction_max 0.997
_diffrn_reflns_limit_h_max 14
_diffrn_reflns_limit_h_min -14
_diffrn_reflns_limit_k_max 16
_diffrn_reflns_limit_k_min -10
_diffrn_reflns_limit_l_max 8
_diffrn_reflns_limit_l_min -6
_diffrn_reflns_number 4412
_diffrn_reflns_point_group_measured_fraction_full 0.997
_diffrn_reflns_point_group_measured_fraction_max 0.997
_diffrn_reflns_theta_full 25.049
_diffrn_reflns_theta_max 25.049
_diffrn_reflns_theta_min 3.368
_diffrn_source 'fine-focus sealed tube'
_exptl_absorpt_coefficient_mu 1.628
_exptl_absorpt_correction_type multi-scan
_exptl_crystal_colour green
_exptl_crystal_density_diffrn 1.838
_exptl_crystal_description block
_exptl_crystal_F_000 688
_exptl_crystal_size_max 0.280
_exptl_crystal_size_mid 0.200
_exptl_crystal_size_min 0.190
_exptl_transmission_factor_max 0.734
_exptl_transmission_factor_min 0.683
_refine_diff_density_max 0.331
_refine_diff_density_min -0.347
_refine_diff_density_rms 0.083
_refine_ls_extinction_method none
_refine_ls_goodness_of_fit_ref 1.065
_refine_ls_hydrogen_treatment constr
_refine_ls_matrix_type full
_refine_ls_number_parameters 190
_refine_ls_number_reflns 2161
_refine_ls_number_restraints 0
_refine_ls_restrained_S_all 1.065
_refine_ls_R_factor_all 0.0475
_refine_ls_R_factor_gt 0.0352
_refine_ls_shift/su_max 0.001
_refine_ls_shift/su_mean 0.000
_refine_ls_structure_factor_coef Fsqd
_refine_ls_weighting_details 'w=1/[\s^2^(Fo^2^)+(0.0299P)^2^+0.5389P] where P=(Fo^2^+2Fc^2^)/3'
_refine_ls_weighting_scheme calc
_refine_ls_wR_factor_gt 0.0753
_refine_ls_wR_factor_ref 0.0838
_reflns_Friedel_coverage 0.000
_reflns_number_gt 1776
_reflns_number_total 2161
_reflns_threshold_expression 'I > 2\s(I)'
_cod_data_source_file c6ce02115h1.cif
_cod_data_source_block compound_3
_cod_depositor_comments 'Adding full bibliography for 7227139--7227149.cif.'
_cod_database_code 7227143
_shelx_space_group_comment
;
The symmetry employed for this shelxl refinement is uniquely defined
by the following loop, which should always be used as a source of
symmetry information in preference to the above space-group names.
They are only intended as comments.
;
_shelx_estimated_absorpt_t_min 0.659
_shelx_estimated_absorpt_t_max 0.747

loop_
_space_group_symop_operation_xyz
'x, y, z'
'-x, y+1/2, -z+1/2'
'-x, -y, -z'
'x, -y-1/2, z-1/2'

loop_
_atom_site_label
_atom_site_type_symbol
_atom_site_fract_x
_atom_site_fract_y
_atom_site_fract_z
_atom_site_U_iso_or_equiv
_atom_site_adp_type
_atom_site_occupancy
_atom_site_site_symmetry_order
_atom_site_calc_flag
_atom_site_refinement_flags_posn
_atom_site_refinement_flags_adp
Ni1 Ni -0.27565(3) 0.61359(3) 0.49975(6) 0.01923(15) Uani 1 1 d . .
O1 O -0.26949(16) 0.76290(14) 0.5463(3) 0.0235(5) Uani 1 1 d . .
O2 O -0.18620(17) 0.86981(14) 0.7442(3) 0.0234(5) Uani 1 1 d . .
O3 O 0.26344(16) 0.96989(14) 1.0249(3) 0.0232(5) Uani 1 1 d . .
O4 O 0.42652(17) 0.93090(15) 1.1467(3) 0.0304(6) Uani 1 1 d . .
O5 O -0.41262(18) 0.62142(15) 0.3262(3) 0.0346(6) Uani 1 1 d . .
H1W H -0.4334 0.5573 0.3224 0.042 Uiso 1 1 d R U
H2W H -0.4004 0.6375 0.2412 0.042 Uiso 1 1 d R U
O6 O -0.36446(18) 0.60462(15) 0.7414(3) 0.0321(6) Uani 1 1 d . .
H3W H -0.4301 0.5933 0.7113 0.038 Uiso 1 1 d R U
H4W H -0.3421 0.6380 0.8289 0.038 Uiso 1 1 d R U
N1 N -0.1354(2) 0.62228(16) 0.6609(4) 0.0186(6) Uani 1 1 d . .
C1 C -0.1948(2) 0.7887(2) 0.6656(4) 0.0190(7) Uani 1 1 d . .
C2 C -0.1101(2) 0.7128(2) 0.7188(4) 0.0166(6) Uani 1 1 d . .
C3 C -0.0638(3) 0.5527(2) 0.7002(4) 0.0223(7) Uani 1 1 d . .
H3 H -0.0813 0.4896 0.6642 0.027 Uiso 1 1 calc R U
C4 C 0.0352(2) 0.5697(2) 0.7916(4) 0.0239(7) Uani 1 1 d . .
H4 H 0.0832 0.5188 0.8122 0.029 Uiso 1 1 calc R U
C5 C 0.0636(2) 0.6624(2) 0.8532(4) 0.0180(7) Uani 1 1 d . .
C6 C -0.0142(2) 0.7346(2) 0.8161(4) 0.0180(7) Uani 1 1 d . .
H6 H -0.0007 0.7976 0.8577 0.022 Uiso 1 1 calc R U
C7 C 0.1700(2) 0.6849(2) 0.9483(4) 0.0178(7) Uani 1 1 d . .
C8 C 0.2036(2) 0.7806(2) 0.9745(4) 0.0188(7) Uani 1 1 d . .
H8 H 0.1568 0.8304 0.9375 0.023 Uiso 1 1 calc R U
C9 C 0.3041(2) 0.8036(2) 1.0533(4) 0.0168(6) Uani 1 1 d . .
C10 C 0.3350(2) 0.9087(2) 1.0774(4) 0.0174(7) Uani 1 1 d . .
C11 C 0.3744(3) 0.7298(2) 1.1094(4) 0.0227(7) Uani 1 1 d . .
H11A H 0.4423 0.7444 1.1626 0.027 Uiso 1 1 calc R U
C12 C 0.3429(3) 0.6344(2) 1.0860(5) 0.0262(8) Uani 1 1 d . .
H12A H 0.3901 0.5848 1.1227 0.031 Uiso 1 1 calc R U
C13 C 0.2415(3) 0.6120(2) 1.0081(4) 0.0221(7) Uani 1 1 d . .
H13 H 0.2209 0.5474 0.9956 0.027 Uiso 1 1 calc R U

loop_
_atom_site_aniso_label
_atom_site_aniso_U_11
_atom_site_aniso_U_22
_atom_site_aniso_U_33
_atom_site_aniso_U_23
_atom_site_aniso_U_13
_atom_site_aniso_U_12
Ni1 0.0149(2) 0.0144(2) 0.0277(3) 0.00007(17) -0.00375(17) -0.00059(16)
O1 0.0164(12) 0.0186(11) 0.0343(13) -0.0009(10) -0.0070(10) 0.0016(9)
O2 0.0247(13) 0.0149(11) 0.0304(13) -0.0040(9) 0.0013(10) 0.0011(9)
O3 0.0162(11) 0.0145(11) 0.0376(13) -0.0009(9) -0.0083(10) 0.0011(9)
O4 0.0164(12) 0.0218(12) 0.0514(15) 0.0025(11) -0.0097(11) -0.0018(10)
O5 0.0240(13) 0.0268(13) 0.0509(16) 0.0068(11) -0.0124(12) -0.0001(10)
O6 0.0213(13) 0.0349(14) 0.0399(15) -0.0053(11) 0.0011(11) -0.0090(10)
N1 0.0179(14) 0.0152(13) 0.0224(14) -0.0009(10) -0.0008(11) -0.0014(11)
C1 0.0178(16) 0.0188(16) 0.0207(16) 0.0016(14) 0.0039(14) -0.0027(13)
C2 0.0181(16) 0.0152(15) 0.0166(15) 0.0012(13) 0.0018(13) 0.0000(13)
C3 0.0223(17) 0.0124(15) 0.0316(19) -0.0023(13) -0.0025(14) -0.0009(13)
C4 0.0211(17) 0.0158(16) 0.0340(19) -0.0008(14) -0.0037(15) 0.0042(13)
C5 0.0165(15) 0.0212(16) 0.0162(16) -0.0022(13) 0.0009(13) -0.0015(13)
C6 0.0187(16) 0.0148(15) 0.0204(16) -0.0012(12) 0.0005(13) -0.0012(13)
C7 0.0193(16) 0.0182(16) 0.0161(15) -0.0022(12) 0.0029(13) 0.0001(13)
C8 0.0184(16) 0.0187(16) 0.0189(16) 0.0031(13) -0.0011(13) 0.0046(13)
C9 0.0166(16) 0.0179(16) 0.0158(15) 0.0013(12) 0.0012(12) -0.0004(12)
C10 0.0147(16) 0.0183(16) 0.0194(16) 0.0004(13) 0.0029(13) 0.0022(13)
C11 0.0177(16) 0.0229(17) 0.0269(18) 0.0014(14) -0.0037(14) 0.0020(14)
C12 0.0228(18) 0.0214(17) 0.033(2) 0.0030(14) -0.0065(15) 0.0048(14)
C13 0.0240(18) 0.0165(17) 0.0252(18) 0.0002(13) -0.0034(14) 0.0014(13)

loop_
_atom_type_symbol
_atom_type_description
_atom_type_scat_dispersion_real
_atom_type_scat_dispersion_imag
_atom_type_scat_source
C C 0.0033 0.0016 'International Tables Vol C Tables 4.2.6.8 and 6.1.1.4'
H H 0.0000 0.0000 'International Tables Vol C Tables 4.2.6.8 and 6.1.1.4'
N N 0.0061 0.0033 'International Tables Vol C Tables 4.2.6.8 and 6.1.1.4'
Ni Ni 0.3393 1.1124 'International Tables Vol C Tables 4.2.6.8 and 6.1.1.4'
O O 0.0106 0.0060 'International Tables Vol C Tables 4.2.6.8 and 6.1.1.4'

loop_
_geom_angle_atom_site_label_1
_geom_angle_atom_site_label_2
_geom_angle_atom_site_label_3
_geom_angle
_geom_angle_site_symmetry_1
_geom_angle_site_symmetry_3
O3 Ni1 N1 92.21(9) 2_546 .
O3 Ni1 O5 93.84(8) 2_546 .
N1 Ni1 O5 173.01(9) . .
O3 Ni1 O1 172.57(8) 2_546 .
N1 Ni1 O1 80.36(8) . .
O5 Ni1 O1 93.57(8) . .
O3 Ni1 O6 93.42(9) 2_546 .
N1 Ni1 O6 92.21(10) . .
O5 Ni1 O6 90.93(10) . .
O1 Ni1 O6 86.98(8) . .
O3 Ni1 O2 89.21(8) 2_546 4_575
N1 Ni1 O2 88.83(9) . 4_575
O5 Ni1 O2 87.74(9) . 4_575
O1 Ni1 O2 90.56(8) . 4_575
O6 Ni1 O2 177.12(8) . 4_575
C1 O1 Ni1 113.54(18) . .
C1 O2 Ni1 114.96(19) . 4_576
C10 O3 Ni1 128.97(19) . 2_556
Ni1 O5 H1W 101.0 . .
Ni1 O5 H2W 108.6 . .
H1W O5 H2W 112.1 . .
Ni1 O6 H3W 111.5 . .
Ni1 O6 H4W 114.1 . .
H3W O6 H4W 125.3 . .
C3 N1 C2 117.7(3) . .
C3 N1 Ni1 128.3(2) . .
C2 N1 Ni1 113.68(19) . .
O2 C1 O1 125.6(3) . .
O2 C1 C2 118.0(3) . .
O1 C1 C2 116.3(3) . .
N1 C2 C6 122.2(3) . .
N1 C2 C1 114.7(3) . .
C6 C2 C1 123.0(3) . .
N1 C3 C4 123.2(3) . .
N1 C3 H3 118.4 . .
C4 C3 H3 118.4 . .
C3 C4 C5 120.4(3) . .
C3 C4 H4 119.8 . .
C5 C4 H4 119.8 . .
C4 C5 C6 115.7(3) . .
C4 C5 C7 122.5(3) . .
C6 C5 C7 121.8(3) . .
C2 C6 C5 120.7(3) . .
C2 C6 H6 119.7 . .
C5 C6 H6 119.7 . .
C13 C7 C8 117.4(3) . .
C13 C7 C5 121.7(3) . .
C8 C7 C5 120.8(3) . .
C9 C8 C7 122.1(3) . .
C9 C8 H8 118.9 . .
C7 C8 H8 118.9 . .
C8 C9 C11 119.4(3) . .
C8 C9 C10 119.3(3) . .
C11 C9 C10 121.4(3) . .
O4 C10 O3 124.1(3) . .
O4 C10 C9 120.1(3) . .
O3 C10 C9 115.8(3) . .
C12 C11 C9 119.7(3) . .
C12 C11 H11A 120.2 . .
C9 C11 H11A 120.2 . .
C11 C12 C13 120.5(3) . .
C11 C12 H12A 119.8 . .
C13 C12 H12A 119.8 . .
C12 C13 C7 120.9(3) . .
C12 C13 H13 119.5 . .
C7 C13 H13 119.5 . .

loop_
_geom_bond_atom_site_label_1
_geom_bond_atom_site_label_2
_geom_bond_distance
_geom_bond_site_symmetry_2
Ni1 O3 1.997(2) 2_546
Ni1 N1 2.031(3) .
Ni1 O5 2.042(2) .
Ni1 O1 2.087(2) .
Ni1 O6 2.096(2) .
Ni1 O2 2.193(2) 4_575
O1 C1 1.266(3) .
O2 C1 1.250(3) .
O2 Ni1 2.193(2) 4_576
O3 C10 1.270(3) .
O3 Ni1 1.997(2) 2_556
O4 C10 1.254(4) .
O5 H1W 0.9228 .
O5 H2W 0.6649 .
O6 H3W 0.8506 .
O6 H4W 0.8043 .
N1 C3 1.331(4) .
N1 C2 1.346(4) .
C1 C2 1.520(4) .
C2 C6 1.376(4) .
C3 C4 1.379(4) .
C3 H3 0.9300 .
C4 C5 1.390(4) .
C4 H4 0.9300 .
C5 C6 1.407(4) .
C5 C7 1.484(4) .
C6 H6 0.9300 .
C7 C13 1.394(4) .
C7 C8 1.395(4) .
C8 C9 1.379(4) .
C8 H8 0.9300 .
C9 C11 1.388(4) .
C9 C10 1.508(4) .
C11 C12 1.381(4) .
C11 H11A 0.9300 .
C12 C13 1.385(4) .
C12 H12A 0.9300 .
C13 H13 0.9300 .

loop_
_geom_hbond_atom_site_label_D
_geom_hbond_atom_site_label_H
_geom_hbond_atom_site_label_A
_geom_hbond_distance_DH
_geom_hbond_distance_HA
_geom_hbond_distance_DA
_geom_hbond_angle_DHA
_geom_hbond_site_symmetry_A
O6 H3W O4 0.85 1.86 2.706(3) 179.7 4_475
C3 H3 O3 0.93 2.58 3.091(4) 115.1 2_546
C4 H4 O2 0.93 2.47 3.365(4) 160.4 2_546
O6 H4W O1 0.80 2.20 3.003(3) 173.7 4_576
O5 H1W O3 0.92 2.62 2.951(3) 102.1 2_546
O5 H1W O4 0.92 1.76 2.643(3) 159.5 2_546
O5 H2W O1 0.66 2.60 3.181(3) 147.3 4_575

loop_
_geom_torsion_atom_site_label_1
_geom_torsion_atom_site_label_2
_geom_torsion_atom_site_label_3
_geom_torsion_atom_site_label_4
_geom_torsion
_geom_torsion_site_symmetry_1
Ni1 O2 C1 O1 84.6(3) 4_576
Ni1 O2 C1 C2 -94.3(3) 4_576
Ni1 O1 C1 O2 -165.8(2) .
Ni1 O1 C1 C2 13.1(3) .
C3 N1 C2 C6 -0.2(4) .
Ni1 N1 C2 C6 -174.6(2) .
C3 N1 C2 C1 178.9(3) .
Ni1 N1 C2 C1 4.5(3) .
O2 C1 C2 N1 166.8(3) .
O1 C1 C2 N1 -12.1(4) .
O2 C1 C2 C6 -14.1(4) .
O1 C1 C2 C6 167.0(3) .
C2 N1 C3 C4 -1.9(5) .
Ni1 N1 C3 C4 171.6(2) .
N1 C3 C4 C5 2.0(5) .
C3 C4 C5 C6 0.1(4) .
C3 C4 C5 C7 -178.6(3) .
N1 C2 C6 C5 2.3(4) .
C1 C2 C6 C5 -176.8(3) .
C4 C5 C6 C2 -2.1(4) .
C7 C5 C6 C2 176.6(3) .
C4 C5 C7 C13 -10.2(4) .
C6 C5 C7 C13 171.2(3) .
C4 C5 C7 C8 167.3(3) .
C6 C5 C7 C8 -11.3(4) .
C13 C7 C8 C9 1.0(4) .
C5 C7 C8 C9 -176.6(3) .
C7 C8 C9 C11 -0.2(4) .
C7 C8 C9 C10 180.0(3) .
Ni1 O3 C10 O4 9.1(4) 2_556
Ni1 O3 C10 C9 -171.35(18) 2_556
C8 C9 C10 O4 -179.1(3) .
C11 C9 C10 O4 1.1(4) .
C8 C9 C10 O3 1.3(4) .
C11 C9 C10 O3 -178.5(3) .
C8 C9 C11 C12 -0.1(4) .
C10 C9 C11 C12 179.7(3) .
C9 C11 C12 C13 -0.4(5) .
C11 C12 C13 C7 1.3(5) .
C8 C7 C13 C12 -1.6(4) .
C5 C7 C13 C12 176.0(3) .
